data_4319901
loop_
_publ_author_name
'Orde Q. Munro'
'Sibongiseni C. Shabalala'
'Nicola J. Brown'

_publ_section_title
;
 Structural, Computational, and 59Co NMR Studies of Primary and Secondary
 Amine Complexes of Co(III) Porphyrins
;
_journal_name_full 'Inorganic Chemistry'
_journal_page_first 3303
_journal_page_last 3317
_journal_paper_doi 10.1021/ic000976c
_journal_volume 40
_journal_year 2001
_chemical_formula_moiety 'C52 H50 Co F6 N6 Sb'
_chemical_formula_sum 'C52 H50 Co F6 N6 Sb'
_chemical_formula_weight 1053.66
_chemical_melting_point ?
_chemical_name_common '[Co(TPP)(1-BuNH2)2]SbF6'
_chemical_name_systematic
; 
bis(1-butylamine)(5,10,15,20-mesotetraphenylporphinato)cobalt(III)
hexafluoroantimonate(V) 
;
_space_group_IT_number 60
_symmetry_cell_setting orthorhombic
_symmetry_space_group_name_Hall '-P 2n 2ab'
_symmetry_space_group_name_H-M 'P b c n'
_atom_sites_solution_hydrogens geom
_atom_sites_solution_primary direct
_atom_sites_solution_secondary difmap
_audit_creation_method SHELXL-97
_cell_angle_alpha 90.00
_cell_angle_beta 90.00
_cell_angle_gamma 90.00
_cell_formula_units_Z 4
_cell_length_a 16.2614(9)
_cell_length_b 12.7546(7)
_cell_length_c 23.2873(12)
_cell_measurement_reflns_used 25
_cell_measurement_temperature 173(2)
_cell_measurement_theta_max 12
_cell_measurement_theta_min 2
_cell_volume 4830.0(5)
_computing_cell_refinement SAINT
_computing_data_collection SAINT
_computing_data_reduction SAINT
_computing_molecular_graphics 'OSCAIL 8 (P. McArdle, 1999)'
_computing_publication_material 'ORTEP32 (L. J. Farrugia, 1999)'
_computing_structure_refinement 'SHELXL-97 (Sheldrick, 1997)'
_computing_structure_solution 'SHELXS-97 (Sheldrick, 1990)'
_diffrn_ambient_temperature 173(2)
_diffrn_detector_area_resol_mean 0.9
_diffrn_measured_fraction_theta_full 0.990
_diffrn_measured_fraction_theta_max 0.990
_diffrn_measurement_device_type 'SIEMENS SMART 1000'
_diffrn_measurement_method 'Ellipsoid-mask fitting'
_diffrn_radiation_monochromator graphite
_diffrn_radiation_source 'fine-focus sealed tube'
_diffrn_radiation_type MoK\a
_diffrn_radiation_wavelength 0.71073
_diffrn_reflns_av_R_equivalents 0.0725
_diffrn_reflns_av_sigmaI/netI 0.0411
_diffrn_reflns_limit_h_max 21
_diffrn_reflns_limit_h_min -21
_diffrn_reflns_limit_k_max 17
_diffrn_reflns_limit_k_min -16
_diffrn_reflns_limit_l_max 31
_diffrn_reflns_limit_l_min -31
_diffrn_reflns_number 46199
_diffrn_reflns_theta_full 28.29
_diffrn_reflns_theta_max 28.29
_diffrn_reflns_theta_min 5.55
_diffrn_standards_decay_% 'No significant decay'
_exptl_absorpt_coefficient_mu 0.968
_exptl_absorpt_correction_T_max 0.8300
_exptl_absorpt_correction_T_min 0.5944
_exptl_absorpt_correction_type none
_exptl_absorpt_process_details None
_exptl_crystal_colour Purple
_exptl_crystal_density_diffrn 1.449
_exptl_crystal_density_method 'not measured'
_exptl_crystal_description 'Plate-like rhomb'
_exptl_crystal_F_000 2144
_exptl_crystal_size_max 0.60
_exptl_crystal_size_mid 0.50
_exptl_crystal_size_min 0.20
_refine_diff_density_max 0.588
_refine_diff_density_min -0.645
_refine_diff_density_rms 0.070
_refine_ls_extinction_method none
_refine_ls_goodness_of_fit_ref 1.182
_refine_ls_hydrogen_treatment mixed
_refine_ls_matrix_type full
_refine_ls_number_parameters 310
_refine_ls_number_reflns 5947
_refine_ls_number_restraints 32
_refine_ls_restrained_S_all 1.178
_refine_ls_R_factor_all 0.0867
_refine_ls_R_factor_gt 0.0592
_refine_ls_shift/su_max 0.000
_refine_ls_shift/su_mean 0.000
_refine_ls_structure_factor_coef Fsqd
_refine_ls_weighting_details 'calc w=1/[\s^2^(Fo^2^)+(0.0161P)^2^+7.7178P] where P=(Fo^2^+2Fc^2^)/3'
_refine_ls_weighting_scheme calc
_refine_ls_wR_factor_gt 0.0852
_refine_ls_wR_factor_ref 0.0925
_reflns_number_gt 4579
_reflns_number_total 5947
_reflns_threshold_expression >2sigma(I)
_cod_data_source_file ic000976c_1.cif
_cod_data_source_block scs2
_cod_depositor_comments
;
The following automatic conversions were performed:

'_chemical_melting_point' value 'Not determined' was changed to '?' -
the value is undefined or not given.

Automatic conversion script
Id: cif_fix_values 1569 2011-02-09 13:29:24Z adriana 

The following automatic conversions were performed:

'_symmetry_cell_setting' value 'Orthorhombic' changed to
'orthorhombic' according to the built-in table from CIF Core
dictionary named 'cif_core.dic' version 2.4.1 from
2010-06-29.

'_exptl_absorpt_correction_type' value 'None' changed to
'none' according to the built-in table from CIF Core dictionary named
'cif_core.dic' version 2.4.1 from 2010-06-29.

Automatic conversion script
Id: cif_fix_values 1646 2011-03-28 12:23:43Z adriana 

The following automatic conversions were performed:

data name '_atom_site_symetry_multiplicity' was replaced with
'_atom_site_symmetry_multiplicity' as specified in the replacement
file 'data/replacement-values/replacement_tags.lst'.

Automatic conversion script
Id: cif_correct_tags 9268 2022-04-12 08:56:07Z antanas 
;
_cod_database_code 4319901

loop_
_symmetry_equiv_pos_as_xyz
'x, y, z'
'-x+1/2, -y+1/2, z+1/2'
'-x, y, -z+1/2'
'x+1/2, -y+1/2, -z'
'-x, -y, -z'
'x-1/2, y-1/2, -z-1/2'
'x, -y, z-1/2'
'-x-1/2, y-1/2, z'

loop_
_atom_site_label
_atom_site_type_symbol
_atom_site_fract_x
_atom_site_fract_y
_atom_site_fract_z
_atom_site_U_iso_or_equiv
_atom_site_adp_type
_atom_site_occupancy
_atom_site_symmetry_multiplicity
_atom_site_calc_flag
_atom_site_refinement_flags
_atom_site_disorder_assembly
_atom_site_disorder_group
Co Co 0.5000 0.0000 0.0000 0.01933(12) Uani 1 2 d S . .
N1 N 0.38542(15) 0.05175(19) -0.00936(10) 0.0217(5) Uani 1 1 d . . .
N2 N 0.51748(14) 0.1004(2) 0.06393(10) 0.0229(5) Uani 1 1 d . . .
N3 N 0.53919(16) 0.1031(2) -0.05736(10) 0.0236(5) Uani 1 1 d . . .
H3A H 0.5946 0.0917 -0.0622 0.028 Uiso 1 1 calc R . .
H3B H 0.5143 0.0867 -0.0917 0.028 Uiso 1 1 calc R . .
CA1 C 0.32685(19) 0.0166(2) -0.04767(12) 0.0231(6) Uani 1 1 d . . .
CA2 C 0.34593(18) 0.1269(2) 0.02342(12) 0.0231(6) Uani 1 1 d . . .
CA3 C 0.4610(2) 0.1692(2) 0.08720(12) 0.0239(6) Uani 1 1 d . . .
CA4 C 0.58904(19) 0.1158(2) 0.09515(12) 0.0243(6) Uani 1 1 d . . .
CB1 C 0.2505(2) 0.0702(2) -0.03863(12) 0.0265(7) Uani 1 1 d . . .
HB1 H 0.2009 0.0599 -0.0595 0.032 Uiso 1 1 calc R . .
CB2 C 0.26204(19) 0.1379(3) 0.00497(12) 0.0269(7) Uani 1 1 d . . .
HB2 H 0.2222 0.1843 0.0206 0.032 Uiso 1 1 calc R . .
CB3 C 0.4980(2) 0.2285(2) 0.13299(12) 0.0314(7) Uani 1 1 d . . .
HB3 H 0.4719 0.2807 0.1556 0.038 Uiso 1 1 calc R . .
CB4 C 0.5763(2) 0.1961(3) 0.13771(13) 0.0308(7) Uani 1 1 d . . .
HB4 H 0.6160 0.2214 0.1642 0.037 Uiso 1 1 calc R . .
CM1 C 0.37990(19) 0.1821(2) 0.06912(12) 0.0238(6) Uani 1 1 d . . .
CM2 C 0.66224(18) 0.0623(2) 0.08845(12) 0.0236(6) Uani 1 1 d . . .
C11 C 0.32710(18) 0.2590(2) 0.10054(12) 0.0248(6) Uani 1 1 d . . .
C12 C 0.3013(2) 0.3511(3) 0.07448(13) 0.0293(7) Uani 1 1 d . . .
H12 H 0.3166 0.3652 0.0359 0.035 Uiso 1 1 calc R . .
C13 C 0.2533(2) 0.4230(3) 0.10429(15) 0.0348(8) Uani 1 1 d . . .
H13 H 0.2366 0.4863 0.0862 0.042 Uiso 1 1 calc R . .
C14 C 0.2298(2) 0.4026(3) 0.16046(15) 0.0347(8) Uani 1 1 d . . .
H14 H 0.1967 0.4515 0.1808 0.042 Uiso 1 1 calc R . .
C15 C 0.2547(2) 0.3104(3) 0.18667(14) 0.0351(8) Uani 1 1 d . . .
H15 H 0.2385 0.2960 0.2251 0.042 Uiso 1 1 calc R . .
C16 C 0.3032(2) 0.2391(3) 0.15720(13) 0.0306(7) Uani 1 1 d . . .
H16 H 0.3204 0.1763 0.1756 0.037 Uiso 1 1 calc R . .
C21 C 0.73218(19) 0.0871(3) 0.12814(12) 0.0260(7) Uani 1 1 d . . .
C22 C 0.7542(2) 0.0180(3) 0.17144(14) 0.0369(8) Uani 1 1 d . . .
H22 H 0.7259 -0.0468 0.1754 0.044 Uiso 1 1 calc R . .
C23 C 0.8177(2) 0.0432(3) 0.20925(15) 0.0430(9) Uani 1 1 d . . .
H23 H 0.8329 -0.0050 0.2385 0.052 Uiso 1 1 calc R . .
C24 C 0.8584(2) 0.1369(3) 0.20462(15) 0.0395(9) Uani 1 1 d . . .
H24 H 0.9008 0.1542 0.2310 0.047 Uiso 1 1 calc R . .
C25 C 0.8375(2) 0.2058(3) 0.16147(16) 0.0386(8) Uani 1 1 d . . .
H25 H 0.8662 0.2703 0.1578 0.046 Uiso 1 1 calc R . .
C26 C 0.7747(2) 0.1815(3) 0.12327(14) 0.0326(8) Uani 1 1 d . . .
H26 H 0.7606 0.2295 0.0937 0.039 Uiso 1 1 calc R . .
C31 C 0.5280(2) 0.2172(3) -0.04818(14) 0.0341(8) Uani 1 1 d . . .
H31A H 0.5593 0.2385 -0.0137 0.041 Uiso 1 1 calc R . .
H31B H 0.4691 0.2314 -0.0407 0.041 Uiso 1 1 calc R . .
C32 C 0.5559(2) 0.2830(3) -0.09873(14) 0.0319(7) Uani 1 1 d . B .
H32A H 0.6149 0.2690 -0.1060 0.038 Uiso 1 1 calc R . .
H32B H 0.5248 0.2613 -0.1333 0.038 Uiso 1 1 calc R . .
C33 C 0.5442(3) 0.3994(3) -0.08974(19) 0.0572(12) Uani 1 1 d U . .
H3C H 0.4872 0.4129 -0.0767 0.069 Uiso 1 1 calc R A 1
H3D H 0.5821 0.4240 -0.0593 0.069 Uiso 1 1 calc R A 1
C34 C 0.5602(5) 0.4602(5) -0.1441(3) 0.063(2) Uani 0.726(10) 1 d PU B 1
H34A H 0.5498 0.5348 -0.1374 0.095 Uiso 0.726(10) 1 calc PR B 1
H34B H 0.5238 0.4347 -0.1746 0.095 Uiso 0.726(10) 1 calc PR B 1
H34C H 0.6176 0.4504 -0.1558 0.095 Uiso 0.726(10) 1 calc PR B 1
C34 C 0.4769(11) 0.4527(12) -0.0658(8) 0.058(5) Uani 0.274(10) 1 d PU B 2
H34A H 0.4896 0.5277 -0.0631 0.086 Uiso 0.274(10) 1 calc PR B 2
H34B H 0.4657 0.4249 -0.0273 0.086 Uiso 0.274(10) 1 calc PR B 2
H34C H 0.4285 0.4428 -0.0902 0.086 Uiso 0.274(10) 1 calc PR B 2
Sb Sb 0.0000 0.45001(2) 0.2500 0.02665(8) Uani 1 2 d S . .
F1 F 0.07824(15) 0.55183(19) 0.23450(10) 0.0570(6) Uani 1 1 d . . .
F2 F 0.03103(17) 0.44601(19) 0.32754(8) 0.0579(7) Uani 1 1 d . . .
F3 F 0.07685(15) 0.34478(18) 0.23499(10) 0.0552(6) Uani 1 1 d . . .

loop_
_atom_site_aniso_label
_atom_site_aniso_U_11
_atom_site_aniso_U_22
_atom_site_aniso_U_33
_atom_site_aniso_U_23
_atom_site_aniso_U_13
_atom_site_aniso_U_12
Co 0.0189(3) 0.0210(3) 0.0180(2) -0.00037(19) 0.0000(2) 0.0000(3)
N1 0.0222(13) 0.0219(13) 0.0211(11) 0.0004(10) 0.0001(9) -0.0006(11)
N2 0.0237(15) 0.0227(12) 0.0223(11) -0.0012(10) -0.0006(9) 0.0004(10)
N3 0.0237(13) 0.0233(13) 0.0237(12) -0.0010(11) 0.0009(10) 0.0016(11)
CA1 0.0237(16) 0.0254(16) 0.0203(14) 0.0020(12) -0.0004(11) -0.0009(13)
CA2 0.0220(15) 0.0238(15) 0.0234(14) 0.0010(12) 0.0029(11) 0.0006(13)
CA3 0.0258(16) 0.0223(15) 0.0237(14) -0.0012(12) 0.0023(12) -0.0013(13)
CA4 0.0264(16) 0.0253(16) 0.0212(14) -0.0023(12) -0.0009(11) -0.0035(13)
CB1 0.0221(15) 0.0301(18) 0.0273(15) -0.0001(13) -0.0025(12) 0.0019(13)
CB2 0.0211(16) 0.0316(17) 0.0281(15) 0.0006(13) 0.0025(12) 0.0046(13)
CB3 0.0329(16) 0.0316(16) 0.0297(14) -0.0098(12) -0.0005(16) 0.0022(18)
CB4 0.0314(18) 0.0315(18) 0.0294(16) -0.0084(14) -0.0045(13) -0.0002(15)
CM1 0.0265(16) 0.0238(15) 0.0210(14) -0.0001(12) 0.0031(12) 0.0038(13)
CM2 0.0204(15) 0.0252(16) 0.0253(14) 0.0016(12) -0.0010(11) -0.0036(13)
C11 0.0218(16) 0.0271(16) 0.0256(15) -0.0043(13) -0.0002(12) 0.0003(13)
C12 0.0280(17) 0.0324(18) 0.0275(15) 0.0035(13) -0.0009(13) 0.0032(14)
C13 0.0318(18) 0.0267(17) 0.0460(19) 0.0019(15) -0.0015(15) 0.0057(15)
C14 0.0261(18) 0.0335(18) 0.0445(19) -0.0118(16) 0.0051(14) 0.0047(15)
C15 0.0332(18) 0.043(2) 0.0293(16) -0.0045(15) 0.0084(14) 0.0016(17)
C16 0.0339(18) 0.0301(18) 0.0279(15) 0.0028(14) 0.0035(13) 0.0060(15)
C21 0.0222(16) 0.0312(17) 0.0245(14) -0.0025(12) 0.0007(11) 0.0004(14)
C22 0.038(2) 0.038(2) 0.0351(18) 0.0064(15) -0.0066(15) -0.0074(16)
C23 0.042(2) 0.053(2) 0.0341(18) 0.0070(18) -0.0148(15) -0.006(2)
C24 0.0310(19) 0.050(2) 0.0379(19) -0.0137(17) -0.0099(15) 0.0010(17)
C25 0.0298(19) 0.035(2) 0.051(2) -0.0085(17) -0.0026(16) -0.0068(16)
C26 0.0311(18) 0.0312(19) 0.0356(17) 0.0005(14) -0.0049(13) 0.0000(15)
C31 0.047(2) 0.0255(17) 0.0301(16) 0.0010(14) 0.0102(14) 0.0021(15)
C32 0.0340(19) 0.0298(18) 0.0319(17) 0.0055(14) 0.0028(14) -0.0032(15)
C33 0.079(3) 0.031(2) 0.061(3) 0.008(2) 0.019(2) 0.005(2)
C34 0.080(5) 0.039(3) 0.071(4) 0.014(3) -0.013(3) -0.016(3)
C34 0.068(11) 0.033(8) 0.071(11) -0.008(7) 0.006(8) 0.002(7)
Sb 0.02640(15) 0.03524(16) 0.01832(12) 0.000 0.00325(13) 0.000
F1 0.0468(14) 0.0536(14) 0.0706(16) 0.0153(12) 0.0164(11) -0.0149(12)
F2 0.0869(19) 0.0639(15) 0.0229(10) 0.0023(10) -0.0105(10) -0.0255(14)
F3 0.0510(14) 0.0544(14) 0.0603(15) 0.0134(11) 0.0091(11) 0.0239(12)

loop_
_atom_type_symbol
_atom_type_description
_atom_type_scat_dispersion_real
_atom_type_scat_dispersion_imag
_atom_type_scat_source
C C 0.0033 0.0016 'International Tables Vol C Tables 4.2.6.8 and 6.1.1.4'
H H 0.0000 0.0000 'International Tables Vol C Tables 4.2.6.8 and 6.1.1.4'
N N 0.0061 0.0033 'International Tables Vol C Tables 4.2.6.8 and 6.1.1.4'
F F 0.0171 0.0103 'International Tables Vol C Tables 4.2.6.8 and 6.1.1.4'
Co Co 0.3494 0.9721 'International Tables Vol C Tables 4.2.6.8 and 6.1.1.4'
Sb Sb -0.5866 1.5461 'International Tables Vol C Tables 4.2.6.8 and 6.1.1.4'

loop_
_geom_angle_atom_site_label_1
_geom_angle_atom_site_label_2
_geom_angle_atom_site_label_3
_geom_angle
_geom_angle_site_symmetry_1
_geom_angle_site_symmetry_3
_geom_angle_publ_flag
N3 Co N3 180.0(2) 5_655 . ?
N3 Co N2 91.81(10) 5_655 5_655 ?
N3 Co N2 88.19(10) . 5_655 ?
N3 Co N2 88.19(10) 5_655 . ?
N3 Co N2 91.81(10) . . ?
N2 Co N2 180.00(14) 5_655 . ?
N3 Co N1 90.42(10) 5_655 5_655 ?
N3 Co N1 89.58(10) . 5_655 ?
N2 Co N1 90.13(10) 5_655 5_655 ?
N2 Co N1 89.87(10) . 5_655 ?
N3 Co N1 89.58(10) 5_655 . ?
N3 Co N1 90.42(10) . . ?
N2 Co N1 89.87(10) 5_655 . ?
N2 Co N1 90.13(10) . . ?
N1 Co N1 180.00(14) 5_655 . ?
CA1 N1 CA2 105.2(2) . . ?
CA1 N1 Co 127.6(2) . . ?
CA2 N1 Co 127.2(2) . . ?
CA3 N2 CA4 105.2(2) . . ?
CA3 N2 Co 127.5(2) . . ?
CA4 N2 Co 127.3(2) . . ?
C31 N3 Co 121.02(18) . . ?
N1 CA1 CM2 125.9(3) . 5_655 ?
N1 CA1 CB1 110.4(3) . . ?
CM2 CA1 CB1 123.7(3) 5_655 . ?
N1 CA2 CM1 126.1(3) . . ?
N1 CA2 CB2 110.1(3) . . ?
CM1 CA2 CB2 123.8(3) . . ?
N2 CA3 CM1 125.8(3) . . ?
N2 CA3 CB3 110.3(3) . . ?
CM1 CA3 CB3 123.9(3) . . ?
CM2 CA4 N2 126.4(3) . . ?
CM2 CA4 CB4 123.6(3) . . ?
N2 CA4 CB4 110.0(3) . . ?
CB2 CB1 CA1 107.2(3) . . ?
CB1 CB2 CA2 107.2(3) . . ?
CB4 CB3 CA3 107.2(3) . . ?
CB3 CB4 CA4 107.4(3) . . ?
CA2 CM1 CA3 123.2(3) . . ?
CA2 CM1 C11 118.6(3) . . ?
CA3 CM1 C11 118.2(3) . . ?
CA4 CM2 CA1 122.9(3) . 5_655 ?
CA4 CM2 C21 118.7(3) . . ?
CA1 CM2 C21 118.4(3) 5_655 . ?
C12 C11 C16 118.9(3) . . ?
C12 C11 CM1 121.0(3) . . ?
C16 C11 CM1 120.1(3) . . ?
C11 C12 C13 120.7(3) . . ?
C14 C13 C12 120.1(3) . . ?
C15 C14 C13 119.6(3) . . ?
C14 C15 C16 120.4(3) . . ?
C15 C16 C11 120.4(3) . . ?
C22 C21 C26 118.8(3) . . ?
C22 C21 CM2 120.6(3) . . ?
C26 C21 CM2 120.6(3) . . ?
C21 C22 C23 120.2(3) . . ?
C24 C23 C22 120.6(3) . . ?
C23 C24 C25 119.6(3) . . ?
C24 C25 C26 120.4(3) . . ?
C25 C26 C21 120.4(3) . . ?
N3 C31 C32 113.3(3) . . ?
C33 C32 C31 113.5(3) . . ?
C34 C33 C34 102.7(8) . . ?
C34 C33 C32 129.0(8) . . ?
C34 C33 C32 111.5(4) . . ?
F1 Sb F1 91.04(16) . 3 ?
F1 Sb F3 178.51(11) . 3 ?
F1 Sb F3 90.45(11) 3 3 ?
F1 Sb F3 90.45(11) . . ?
F1 Sb F3 178.51(11) 3 . ?
F3 Sb F3 88.07(16) 3 . ?
F1 Sb F2 91.25(11) . . ?
F1 Sb F2 90.93(12) 3 . ?
F3 Sb F2 88.87(10) 3 . ?
F3 Sb F2 88.89(11) . . ?
F1 Sb F2 90.93(12) . 3 ?
F1 Sb F2 91.25(11) 3 3 ?
F3 Sb F2 88.89(11) 3 3 ?
F3 Sb F2 88.87(10) . 3 ?
F2 Sb F2 176.89(15) . 3 ?

loop_
_geom_bond_atom_site_label_1
_geom_bond_atom_site_label_2
_geom_bond_distance
_geom_bond_site_symmetry_2
_geom_bond_publ_flag
Co N3 1.980(2) 5_655 ?
Co N3 1.980(2) . ?
Co N2 1.984(2) 5_655 ?
Co N2 1.984(2) . ?
Co N1 1.989(2) 5_655 ?
Co N1 1.989(2) . ?
N1 CA1 1.380(4) . ?
N1 CA2 1.384(4) . ?
N2 CA3 1.381(4) . ?
N2 CA4 1.386(4) . ?
N3 C31 1.482(4) . ?
CA1 CM2 1.395(4) 5_655 ?
CA1 CB1 1.434(4) . ?
CA2 CM1 1.390(4) . ?
CA2 CB2 1.437(4) . ?
CA3 CM1 1.394(4) . ?
CA3 CB3 1.439(4) . ?
CA4 CM2 1.381(4) . ?
CA4 CB4 1.439(4) . ?
CB1 CB2 1.346(4) . ?
CB3 CB4 1.344(5) . ?
CM1 C11 1.495(4) . ?
CM2 CA1 1.395(4) 5_655 ?
CM2 C21 1.499(4) . ?
C11 C12 1.387(4) . ?
C11 C16 1.399(4) . ?
C12 C13 1.390(5) . ?
C13 C14 1.388(5) . ?
C14 C15 1.386(5) . ?
C15 C16 1.386(5) . ?
C21 C22 1.386(4) . ?
C21 C26 1.392(5) . ?
C22 C23 1.396(5) . ?
C23 C24 1.370(5) . ?
C24 C25 1.378(5) . ?
C25 C26 1.390(5) . ?
C31 C32 1.516(4) . ?
C32 C33 1.512(5) . ?
C33 C34 1.404(16) . ?
C33 C34 1.508(7) . ?
Sb F1 1.853(2) . ?
Sb F1 1.853(2) 3 ?
Sb F3 1.867(2) 3 ?
Sb F3 1.867(2) . ?
Sb F2 1.8756(19) . ?
Sb F2 1.8756(19) 3 ?

loop_
_geom_torsion_atom_site_label_1
_geom_torsion_atom_site_label_2
_geom_torsion_atom_site_label_3
_geom_torsion_atom_site_label_4
_geom_torsion
_geom_torsion_site_symmetry_1
_geom_torsion_site_symmetry_2
_geom_torsion_site_symmetry_3
_geom_torsion_site_symmetry_4
_geom_torsion_publ_flag
N3 Co N1 CA1 -90.2(2) 5_655 . . . ?
N3 Co N1 CA1 89.8(2) . . . . ?
N2 Co N1 CA1 1.6(2) 5_655 . . . ?
N2 Co N1 CA1 -178.4(2) . . . . ?
N1 Co N1 CA1 -19(13) 5_655 . . . ?
N3 Co N1 CA2 85.9(2) 5_655 . . . ?
N3 Co N1 CA2 -94.1(2) . . . . ?
N2 Co N1 CA2 177.7(2) 5_655 . . . ?
N2 Co N1 CA2 -2.3(2) . . . . ?
N1 Co N1 CA2 157(13) 5_655 . . . ?
N3 Co N2 CA3 -87.3(3) 5_655 . . . ?
N3 Co N2 CA3 92.7(3) . . . . ?
N2 Co N2 CA3 46(100) 5_655 . . . ?
N1 Co N2 CA3 -177.7(2) 5_655 . . . ?
N1 Co N2 CA3 2.3(2) . . . . ?
N3 Co N2 CA4 92.2(3) 5_655 . . . ?
N3 Co N2 CA4 -87.8(3) . . . . ?
N2 Co N2 CA4 -134(100) 5_655 . . . ?
N1 Co N2 CA4 1.7(3) 5_655 . . . ?
N1 Co N2 CA4 -178.3(3) . . . . ?
N3 Co N3 C31 158(100) 5_655 . . . ?
N2 Co N3 C31 149.8(2) 5_655 . . . ?
N2 Co N3 C31 -30.2(2) . . . . ?
N1 Co N3 C31 -120.0(2) 5_655 . . . ?
N1 Co N3 C31 60.0(2) . . . . ?
CA2 N1 CA1 CM2 -177.9(3) . . . 5_655 ?
Co N1 CA1 CM2 -1.2(4) . . . 5_655 ?
CA2 N1 CA1 CB1 0.0(3) . . . . ?
Co N1 CA1 CB1 176.7(2) . . . . ?
CA1 N1 CA2 CM1 177.8(3) . . . . ?
Co N1 CA2 CM1 1.0(4) . . . . ?
CA1 N1 CA2 CB2 0.0(3) . . . . ?
Co N1 CA2 CB2 -176.8(2) . . . . ?
CA4 N2 CA3 CM1 179.5(3) . . . . ?
Co N2 CA3 CM1 -1.0(4) . . . . ?
CA4 N2 CA3 CB3 0.4(3) . . . . ?
Co N2 CA3 CB3 180.0(2) . . . . ?
CA3 N2 CA4 CM2 178.1(3) . . . . ?
Co N2 CA4 CM2 -1.4(4) . . . . ?
CA3 N2 CA4 CB4 -0.6(3) . . . . ?
Co N2 CA4 CB4 179.8(2) . . . . ?
N1 CA1 CB1 CB2 0.0(4) . . . . ?
CM2 CA1 CB1 CB2 178.0(3) 5_655 . . . ?
CA1 CB1 CB2 CA2 0.0(3) . . . . ?
N1 CA2 CB2 CB1 0.0(3) . . . . ?
CM1 CA2 CB2 CB1 -177.8(3) . . . . ?
N2 CA3 CB3 CB4 -0.1(4) . . . . ?
CM1 CA3 CB3 CB4 -179.1(3) . . . . ?
CA3 CB3 CB4 CA4 -0.3(4) . . . . ?
CM2 CA4 CB4 CB3 -178.2(3) . . . . ?
N2 CA4 CB4 CB3 0.6(4) . . . . ?
N1 CA2 CM1 CA3 1.3(5) . . . . ?
CB2 CA2 CM1 CA3 178.8(3) . . . . ?
N1 CA2 CM1 C11 -178.6(3) . . . . ?
CB2 CA2 CM1 C11 -1.2(4) . . . . ?
N2 CA3 CM1 CA2 -1.3(5) . . . . ?
CB3 CA3 CM1 CA2 177.6(3) . . . . ?
N2 CA3 CM1 C11 178.6(3) . . . . ?
CB3 CA3 CM1 C11 -2.5(4) . . . . ?
N2 CA4 CM2 CA1 0.2(5) . . . 5_655 ?
CB4 CA4 CM2 CA1 178.8(3) . . . 5_655 ?
N2 CA4 CM2 C21 -177.4(3) . . . . ?
CB4 CA4 CM2 C21 1.1(5) . . . . ?
CA2 CM1 C11 C12 -68.7(4) . . . . ?
CA3 CM1 C11 C12 111.3(3) . . . . ?
CA2 CM1 C11 C16 111.6(3) . . . . ?
CA3 CM1 C11 C16 -68.4(4) . . . . ?
C16 C11 C12 C13 0.7(5) . . . . ?
CM1 C11 C12 C13 -179.0(3) . . . . ?
C11 C12 C13 C14 -0.8(5) . . . . ?
C12 C13 C14 C15 0.3(5) . . . . ?
C13 C14 C15 C16 0.3(5) . . . . ?
C14 C15 C16 C11 -0.4(5) . . . . ?
C12 C11 C16 C15 -0.1(5) . . . . ?
CM1 C11 C16 C15 179.6(3) . . . . ?
CA4 CM2 C21 C22 106.2(4) . . . . ?
CA1 CM2 C21 C22 -71.6(4) 5_655 . . . ?
CA4 CM2 C21 C26 -71.9(4) . . . . ?
CA1 CM2 C21 C26 110.3(3) 5_655 . . . ?
C26 C21 C22 C23 0.0(5) . . . . ?
CM2 C21 C22 C23 -178.0(3) . . . . ?
C21 C22 C23 C24 0.9(6) . . . . ?
C22 C23 C24 C25 -1.4(6) . . . . ?
C23 C24 C25 C26 1.0(6) . . . . ?
C24 C25 C26 C21 -0.1(5) . . . . ?
C22 C21 C26 C25 -0.4(5) . . . . ?
CM2 C21 C26 C25 177.7(3) . . . . ?
Co N3 C31 C32 -175.5(2) . . . . ?
N3 C31 C32 C33 179.7(3) . . . . ?
C31 C32 C33 C34 -42.6(12) . . . . ?
C31 C32 C33 C34 -171.1(4) . . . . ?
